data_2235975
loop_
_publ_author_name
'Fun, Hoong-Kun'
'Loh, Wan-Sin'
'Nayak, Prakash S.'
'Narayana, B.'
'Sarojini, B. K.'

_publ_section_title
;
 <i>N</i>-(4-Chlorophenyl)-2,2-diphenylacetamide
;
_journal_coeditor_code RZ2793
_journal_issue 8
_journal_name_full 'Acta Crystallographica Section E'
_journal_page_first o2556
_journal_page_last o2557
_journal_paper_doi 10.1107/S1600536812032965
_journal_volume 68
_journal_year 2012
_chemical_formula_iupac 'C20 H16 Cl N O'
_chemical_formula_moiety 'C20 H16 Cl N O'
_chemical_formula_sum 'C20 H16 Cl N O'
_chemical_formula_weight 321.79
_chemical_name_systematic
;
<i>N</i>-(4-Chlorophenyl)-2,2-diphenylacetamide
;
_space_group_IT_number 14
_symmetry_cell_setting monoclinic
_symmetry_space_group_name_Hall '-P 2ybc'
_symmetry_space_group_name_H-M 'P 1 21/c 1'
_atom_sites_solution_hydrogens geom
_atom_sites_solution_primary direct
_atom_sites_solution_secondary difmap
_audit_creation_method SHELXL-97
_cell_angle_alpha 90.00
_cell_angle_beta 114.0190(10)
_cell_angle_gamma 90.00
_cell_formula_units_Z 4
_cell_length_a 10.2147(2)
_cell_length_b 17.8203(4)
_cell_length_c 9.5730(2)
_cell_measurement_reflns_used 8307
_cell_measurement_temperature 100.0(10)
_cell_measurement_theta_max 32.20
_cell_measurement_theta_min 2.18
_cell_volume 1591.68(6)
_computing_cell_refinement 'SAINT (Bruker, 2009)'
_computing_data_collection 'APEX2 (Bruker, 2009)'
_computing_data_reduction 'SAINT (Bruker, 2009)'
_computing_molecular_graphics 'SHELXTL (Sheldrick, 2008)'
_computing_publication_material
;
SHELXTL (Sheldrick, 2008) and PLATON (Spek, 2009)
;
_computing_structure_refinement 'SHELXTL (Sheldrick, 2008)'
_computing_structure_solution 'SHELXTL (Sheldrick, 2008)'
_diffrn_ambient_temperature 100.00(10)
_diffrn_measured_fraction_theta_full 0.995
_diffrn_measured_fraction_theta_max 0.995
_diffrn_measurement_device_type
;
Bruker SMART APEXII CCD area-detector
;
_diffrn_measurement_method '\f and \w scans'
_diffrn_radiation_monochromator graphite
_diffrn_radiation_source 'fine-focus sealed tube'
_diffrn_radiation_type MoK\a
_diffrn_radiation_wavelength 0.71073
_diffrn_reflns_av_R_equivalents 0.0281
_diffrn_reflns_av_sigmaI/netI 0.0310
_diffrn_reflns_limit_h_max 13
_diffrn_reflns_limit_h_min -13
_diffrn_reflns_limit_k_max 23
_diffrn_reflns_limit_k_min -21
_diffrn_reflns_limit_l_max 12
_diffrn_reflns_limit_l_min -12
_diffrn_reflns_number 14326
_diffrn_reflns_theta_full 27.50
_diffrn_reflns_theta_max 27.50
_diffrn_reflns_theta_min 2.18
_diffrn_standards_number 0
_exptl_absorpt_coefficient_mu 0.244
_exptl_absorpt_correction_T_max 0.9542
_exptl_absorpt_correction_T_min 0.8897
_exptl_absorpt_correction_type multi-scan
_exptl_absorpt_process_details '(<i>SADABS</i>; Bruker, 2009)'
_exptl_crystal_colour colourless
_exptl_crystal_density_diffrn 1.343
_exptl_crystal_density_method 'not measured'
_exptl_crystal_description block
_exptl_crystal_F_000 672
_exptl_crystal_size_max 0.49
_exptl_crystal_size_mid 0.27
_exptl_crystal_size_min 0.19
_refine_diff_density_max 0.302
_refine_diff_density_min -0.277
_refine_ls_extinction_method none
_refine_ls_goodness_of_fit_ref 1.085
_refine_ls_hydrogen_treatment mixed
_refine_ls_matrix_type full
_refine_ls_number_parameters 212
_refine_ls_number_reflns 3639
_refine_ls_number_restraints 0
_refine_ls_restrained_S_all 1.085
_refine_ls_R_factor_all 0.0539
_refine_ls_R_factor_gt 0.0439
_refine_ls_shift/su_max 0.001
_refine_ls_shift/su_mean 0.000
_refine_ls_structure_factor_coef Fsqd
_refine_ls_weighting_details 'calc w=1/[\s^2^(Fo^2^)+(0.0323P)^2^+1.4338P] where P=(Fo^2^+2Fc^2^)/3'
_refine_ls_weighting_scheme calc
_refine_ls_wR_factor_gt 0.0978
_refine_ls_wR_factor_ref 0.1031
_reflns_number_gt 3091
_reflns_number_total 3639
_reflns_threshold_expression I>2\s(I)
_cod_data_source_file rz2793.cif
_cod_data_source_block I
_cod_original_sg_symbol_H-M 'P 21/c'
_cod_database_code 2235975
_cod_database_fobs_code 2235975

loop_
_symmetry_equiv_pos_as_xyz
'x, y, z'
'-x, y+1/2, -z+1/2'
'-x, -y, -z'
'x, -y-1/2, z-1/2'

loop_
_atom_site_type_symbol
_atom_site_label
_atom_site_fract_x
_atom_site_fract_y
_atom_site_fract_z
_atom_site_U_iso_or_equiv
_atom_site_adp_type
_atom_site_calc_flag
_atom_site_refinement_flags
_atom_site_occupancy
_atom_site_symmetry_multiplicity
Cl Cl1 1.15388(5) 0.49276(3) 1.29695(5) 0.02582(13) Uani d . 1 1
O O1 0.61313(13) 0.26955(7) 0.78711(13) 0.0207(3) Uani d . 1 1
N N1 0.64271(15) 0.29804(8) 1.03055(16) 0.0164(3) Uani d . 1 1
H H1N1 0.614(2) 0.2863(12) 1.098(3) 0.027(6) Uiso d . 1 1
C C1 0.2968(2) 0.32265(11) 0.7336(2) 0.0228(4) Uani d . 1 1
H H1A 0.3761 0.3418 0.7169 0.027 Uiso calc R 1 1
C C2 0.1669(2) 0.36130(12) 0.6756(2) 0.0315(5) Uani d . 1 1
H H2A 0.1578 0.4064 0.6194 0.038 Uiso calc R 1 1
C C3 0.0508(2) 0.33385(12) 0.6999(3) 0.0352(5) Uani d . 1 1
H H3A -0.0377 0.3602 0.6609 0.042 Uiso calc R 1 1
C C4 0.0645(2) 0.26804(12) 0.7810(2) 0.0310(5) Uani d . 1 1
H H4A -0.0149 0.2491 0.7977 0.037 Uiso calc R 1 1
C C5 0.19353(19) 0.22950(11) 0.8381(2) 0.0237(4) Uani d . 1 1
H H5A 0.2017 0.1842 0.8932 0.028 Uiso calc R 1 1
C C6 0.31158(18) 0.25666(10) 0.81530(19) 0.0179(4) Uani d . 1 1
C C7 0.37110(18) 0.12810(10) 0.6510(2) 0.0182(4) Uani d . 1 1
H H7A 0.3131 0.1676 0.5905 0.022 Uiso calc R 1 1
C C8 0.37547(19) 0.05950(10) 0.5837(2) 0.0211(4) Uani d . 1 1
H H8A 0.3202 0.0525 0.4774 0.025 Uiso calc R 1 1
C C9 0.45962(19) 0.00140(10) 0.6702(2) 0.0213(4) Uani d . 1 1
H H9A 0.4622 -0.0453 0.6235 0.026 Uiso calc R 1 1
C C10 0.54027(19) 0.01183(10) 0.8258(2) 0.0206(4) Uani d . 1 1
H H10A 0.5984 -0.0277 0.8859 0.025 Uiso calc R 1 1
C C11 0.53563(18) 0.08021(10) 0.8931(2) 0.0184(4) Uani d . 1 1
H H11A 0.5907 0.0870 0.9996 0.022 Uiso calc R 1 1
C C12 0.45162(17) 0.13905(10) 0.80713(19) 0.0158(3) Uani d . 1 1
C C13 0.45186(17) 0.21313(10) 0.88570(18) 0.0156(3) Uani d . 1 1
H H13A 0.4669 0.2009 0.9931 0.019 Uiso calc R 1 1
C C14 0.57806(17) 0.26222(10) 0.89552(19) 0.0155(3) Uani d . 1 1
C C15 0.76050(17) 0.34768(10) 1.08061(19) 0.0160(3) Uani d . 1 1
C C16 0.84756(18) 0.36106(10) 1.0026(2) 0.0192(4) Uani d . 1 1
H H16A 0.8252 0.3391 0.9052 0.023 Uiso calc R 1 1
C C17 0.96742(18) 0.40692(10) 1.0687(2) 0.0206(4) Uani d . 1 1
H H17A 1.0280 0.4158 1.0170 0.025 Uiso calc R 1 1
C C18 0.99832(18) 0.43946(10) 1.2094(2) 0.0199(4) Uani d . 1 1
C C19 0.90983(19) 0.42853(10) 1.2855(2) 0.0209(4) Uani d . 1 1
H H19A 0.9307 0.4521 1.3812 0.025 Uiso calc R 1 1
C C20 0.79109(18) 0.38303(10) 1.2206(2) 0.0193(4) Uani d . 1 1
H H20A 0.7295 0.3757 1.2717 0.023 Uiso calc R 1 1

loop_
_atom_site_aniso_label
_atom_site_aniso_U_11
_atom_site_aniso_U_22
_atom_site_aniso_U_33
_atom_site_aniso_U_12
_atom_site_aniso_U_13
_atom_site_aniso_U_23
Cl1 0.0203(2) 0.0244(2) 0.0292(3) -0.00523(17) 0.00640(18) -0.00464(19)
O1 0.0268(6) 0.0253(7) 0.0134(6) -0.0066(5) 0.0119(5) -0.0035(5)
N1 0.0188(7) 0.0221(8) 0.0115(7) -0.0028(6) 0.0095(6) -0.0009(6)
C1 0.0239(9) 0.0212(9) 0.0236(9) 0.0012(7) 0.0100(7) -0.0002(8)
C2 0.0332(11) 0.0235(10) 0.0336(12) 0.0061(8) 0.0093(9) 0.0002(9)
C3 0.0239(10) 0.0314(12) 0.0446(13) 0.0058(8) 0.0080(9) -0.0130(10)
C4 0.0225(9) 0.0328(11) 0.0396(12) -0.0054(8) 0.0148(9) -0.0146(10)
C5 0.0244(9) 0.0228(10) 0.0262(10) -0.0050(7) 0.0126(8) -0.0062(8)
C6 0.0197(8) 0.0191(9) 0.0154(8) -0.0015(7) 0.0078(7) -0.0064(7)
C7 0.0217(8) 0.0189(9) 0.0155(8) 0.0005(7) 0.0090(7) 0.0022(7)
C8 0.0264(9) 0.0232(10) 0.0154(8) -0.0031(7) 0.0101(7) -0.0035(7)
C9 0.0268(9) 0.0177(9) 0.0248(9) -0.0017(7) 0.0161(8) -0.0033(7)
C10 0.0228(9) 0.0185(9) 0.0234(9) 0.0021(7) 0.0125(7) 0.0046(7)
C11 0.0202(8) 0.0214(9) 0.0146(8) -0.0019(7) 0.0081(7) 0.0004(7)
C12 0.0178(8) 0.0170(8) 0.0163(8) -0.0030(6) 0.0107(7) -0.0006(7)
C13 0.0199(8) 0.0185(9) 0.0101(8) -0.0016(7) 0.0079(6) 0.0005(7)
C14 0.0183(8) 0.0161(8) 0.0133(8) 0.0016(6) 0.0077(6) 0.0010(7)
C15 0.0169(8) 0.0166(8) 0.0136(8) 0.0009(6) 0.0053(6) 0.0006(7)
C16 0.0231(9) 0.0217(9) 0.0147(8) -0.0005(7) 0.0095(7) -0.0012(7)
C17 0.0202(8) 0.0229(9) 0.0205(9) -0.0012(7) 0.0102(7) -0.0001(8)
C18 0.0164(8) 0.0168(9) 0.0226(9) -0.0002(7) 0.0041(7) -0.0003(7)
C19 0.0230(9) 0.0224(9) 0.0160(9) 0.0009(7) 0.0068(7) -0.0054(7)
C20 0.0206(8) 0.0228(9) 0.0168(9) 0.0008(7) 0.0099(7) -0.0023(7)

loop_
_atom_type_symbol
_atom_type_description
_atom_type_scat_dispersion_real
_atom_type_scat_dispersion_imag
_atom_type_scat_source
C C 0.0033 0.0016 'International Tables Vol C Tables 4.2.6.8 and 6.1.1.4'
H H 0.0000 0.0000 'International Tables Vol C Tables 4.2.6.8 and 6.1.1.4'
N N 0.0061 0.0033 'International Tables Vol C Tables 4.2.6.8 and 6.1.1.4'
O O 0.0106 0.0060 'International Tables Vol C Tables 4.2.6.8 and 6.1.1.4'
Cl Cl 0.1484 0.1585 'International Tables Vol C Tables 4.2.6.8 and 6.1.1.4'

loop_
_geom_angle_atom_site_label_1
_geom_angle_atom_site_label_2
_geom_angle_atom_site_label_3
_geom_angle
C14 N1 C15 129.75(14)
C14 N1 H1N1 115.6(15)
C15 N1 H1N1 114.4(15)
C6 C1 C2 120.71(18)
C6 C1 H1A 119.6
C2 C1 H1A 119.6
C3 C2 C1 119.9(2)
C3 C2 H2A 120.0
C1 C2 H2A 120.0
C4 C3 C2 119.74(19)
C4 C3 H3A 120.1
C2 C3 H3A 120.1
C3 C4 C5 120.29(19)
C3 C4 H4A 119.9
C5 C4 H4A 119.9
C4 C5 C6 120.65(19)
C4 C5 H5A 119.7
C6 C5 H5A 119.7
C1 C6 C5 118.67(17)
C1 C6 C13 123.22(15)
C5 C6 C13 118.08(16)
C8 C7 C12 120.19(17)
C8 C7 H7A 119.9
C12 C7 H7A 119.9
C9 C8 C7 120.61(17)
C9 C8 H8A 119.7
C7 C8 H8A 119.7
C8 C9 C10 119.58(17)
C8 C9 H9A 120.2
C10 C9 H9A 120.2
C11 C10 C9 119.83(17)
C11 C10 H10A 120.1
C9 C10 H10A 120.1
C10 C11 C12 121.05(16)
C10 C11 H11A 119.5
C12 C11 H11A 119.5
C11 C12 C7 118.73(16)
C11 C12 C13 119.04(15)
C7 C12 C13 122.23(15)
C12 C13 C6 114.31(14)
C12 C13 C14 111.05(13)
C6 C13 C14 110.69(14)
C12 C13 H13A 106.8
C6 C13 H13A 106.8
C14 C13 H13A 106.8
O1 C14 N1 123.99(16)
O1 C14 C13 122.31(15)
N1 C14 C13 113.66(14)
C16 C15 C20 119.63(16)
C16 C15 N1 124.52(15)
C20 C15 N1 115.82(15)
C17 C16 C15 119.43(16)
C17 C16 H16A 120.3
C15 C16 H16A 120.3
C18 C17 C16 120.00(16)
C18 C17 H17A 120.0
C16 C17 H17A 120.0
C17 C18 C19 120.99(16)
C17 C18 Cl1 119.93(14)
C19 C18 Cl1 119.04(14)
C20 C19 C18 119.22(16)
C20 C19 H19A 120.4
C18 C19 H19A 120.4
C19 C20 C15 120.65(16)
C19 C20 H20A 119.7
C15 C20 H20A 119.7

loop_
_geom_bond_atom_site_label_1
_geom_bond_atom_site_label_2
_geom_bond_distance
Cl1 C18 1.7451(18)
O1 C14 1.2349(19)
N1 C14 1.349(2)
N1 C15 1.411(2)
N1 H1N1 0.84(2)
C1 C6 1.386(3)
C1 C2 1.395(3)
C1 H1A 0.9500
C2 C3 1.387(3)
C2 H2A 0.9500
C3 C4 1.382(3)
C3 H3A 0.9500
C4 C5 1.386(3)
C4 H4A 0.9500
C5 C6 1.396(2)
C5 H5A 0.9500
C6 C13 1.524(2)
C7 C8 1.391(3)
C7 C12 1.396(2)
C7 H7A 0.9500
C8 C9 1.385(3)
C8 H8A 0.9500
C9 C10 1.390(3)
C9 H9A 0.9500
C10 C11 1.388(3)
C10 H10A 0.9500
C11 C12 1.392(2)
C11 H11A 0.9500
C12 C13 1.519(2)
C13 C14 1.529(2)
C13 H13A 1.0000
C15 C16 1.395(2)
C15 C20 1.397(2)
C16 C17 1.392(2)
C16 H16A 0.9500
C17 C18 1.380(3)
C17 H17A 0.9500
C18 C19 1.386(2)
C19 C20 1.379(2)
C19 H19A 0.9500
C20 H20A 0.9500

loop_
_geom_hbond_atom_site_label_D
_geom_hbond_atom_site_label_H
_geom_hbond_atom_site_label_A
_geom_hbond_site_symmetry_A
_geom_hbond_distance_DH
_geom_hbond_distance_HA
_geom_hbond_distance_DA
_geom_hbond_angle_DHA
_geom_hbond_publ_flag
N1 H1N1 O1 4_566 0.84(2) 2.07(2) 2.8598(19) 157(2) yes
C1 H1A O1 . 0.9500 2.5800 3.202(3) 123.00 yes
C4 H4A Cg1 4_454 0.9500 2.93 3.415(2) 113.00 yes

loop_
_geom_torsion_atom_site_label_1
_geom_torsion_atom_site_label_2
_geom_torsion_atom_site_label_3
_geom_torsion_atom_site_label_4
_geom_torsion
C6 C1 C2 C3 0.2(3)
C1 C2 C3 C4 -0.3(3)
C2 C3 C4 C5 0.1(3)
C3 C4 C5 C6 0.3(3)
C2 C1 C6 C5 0.2(3)
C2 C1 C6 C13 -178.09(17)
C4 C5 C6 C1 -0.4(3)
C4 C5 C6 C13 177.91(16)
C12 C7 C8 C9 -0.1(3)
C7 C8 C9 C10 0.1(3)
C8 C9 C10 C11 0.1(3)
C9 C10 C11 C12 -0.3(3)
C10 C11 C12 C7 0.2(2)
C10 C11 C12 C13 -179.13(15)
C8 C7 C12 C11 0.0(2)
C8 C7 C12 C13 179.30(15)
C11 C12 C13 C6 -149.59(15)
C7 C12 C13 C6 31.1(2)
C11 C12 C13 C14 84.30(18)
C7 C12 C13 C14 -95.00(18)
C1 C6 C13 C12 -109.50(18)
C5 C6 C13 C12 72.2(2)
C1 C6 C13 C14 16.8(2)
C5 C6 C13 C14 -161.46(15)
C15 N1 C14 O1 -1.8(3)
C15 N1 C14 C13 -179.66(16)
C12 C13 C14 O1 43.3(2)
C6 C13 C14 O1 -84.76(19)
C12 C13 C14 N1 -138.80(15)
C6 C13 C14 N1 93.11(17)
C14 N1 C15 C16 -9.8(3)
C14 N1 C15 C20 172.23(17)
C20 C15 C16 C17 2.8(3)
N1 C15 C16 C17 -175.13(16)
C15 C16 C17 C18 -0.8(3)
C16 C17 C18 C19 -1.4(3)
C16 C17 C18 Cl1 176.51(14)
C17 C18 C19 C20 1.5(3)
Cl1 C18 C19 C20 -176.42(14)
C18 C19 C20 C15 0.6(3)
C16 C15 C20 C19 -2.7(3)
N1 C15 C20 C19 175.40(16)

loop_
_cod_related_entry_id
_cod_related_entry_database
_cod_related_entry_code
1 ChemSpider 270091
